data_4319058
loop_
_publ_author_name
'Chayan Das'
'Amit K. Ghosh'
'Chen-Hsiung Hung'
'Gene-Hsiang Lee'
'Shie-Ming Peng'
'Sreebrata Goswami'

_publ_section_title
;
 Metal-Promoted Aromatic Ring Amination and Deamination Reactions at a
 Diazo Ligand Coordinated to Rhodium and Ruthenium
;
_journal_name_full 'Inorganic Chemistry'
_journal_page_first 7125
_journal_page_last 7135
_journal_paper_doi 10.1021/ic020421c
_journal_volume 41
_journal_year 2002
_chemical_formula_sum 'C32 H32 Cl N10 O4 Rh'
_chemical_formula_weight 759.04
_chemical_name_systematic
;
  ?
;
_space_group_IT_number 14
_symmetry_cell_setting monoclinic
_symmetry_space_group_name_Hall '-P 2yn'
_symmetry_space_group_name_H-M 'P 1 21/n 1'
_atom_sites_solution_hydrogens geom
_atom_sites_solution_primary direct
_atom_sites_solution_secondary difmap
_audit_creation_method SHELXL-97
_cell_angle_alpha 90.00
_cell_angle_beta 105.7390(10)
_cell_angle_gamma 90.00
_cell_formula_units_Z 4
_cell_length_a 11.8962(7)
_cell_length_b 22.2032(14)
_cell_length_c 13.4009(8)
_cell_measurement_temperature 293(2)
_cell_volume 3406.9(4)
_computing_cell_refinement 'Bruker SMART'
_computing_data_collection 'Bruker SMART'
_computing_data_reduction 'Bruker SHELXTL'
_computing_molecular_graphics 'Bruker SHELXTL'
_computing_publication_material 'Bruker SHELXTL'
_computing_structure_refinement 'SHELXL-97 (Sheldrick, 1997)'
_computing_structure_solution 'SHELXS-97 (Sheldrick, 1990)'
_diffrn_ambient_temperature 293(2)
_diffrn_measured_fraction_theta_full 0.988
_diffrn_measured_fraction_theta_max 0.988
_diffrn_measurement_device_type 'CCD area detector'
_diffrn_measurement_method 'phi and omega scans'
_diffrn_radiation_monochromator graphite
_diffrn_radiation_source 'fine-focus sealed tube'
_diffrn_radiation_type MoK\a
_diffrn_radiation_wavelength 0.71073
_diffrn_reflns_av_R_equivalents 0.0326
_diffrn_reflns_av_sigmaI/netI 0.0992
_diffrn_reflns_limit_h_max 13
_diffrn_reflns_limit_h_min -15
_diffrn_reflns_limit_k_max 27
_diffrn_reflns_limit_k_min -28
_diffrn_reflns_limit_l_max 17
_diffrn_reflns_limit_l_min -8
_diffrn_reflns_number 21424
_diffrn_reflns_theta_full 27.51
_diffrn_reflns_theta_max 27.51
_diffrn_reflns_theta_min 1.83
_exptl_absorpt_coefficient_mu 0.632
_exptl_absorpt_correction_T_max 0.9486
_exptl_absorpt_correction_T_min 0.8175
_exptl_absorpt_correction_type 'Empirical Used SADABS'
_exptl_crystal_colour black
_exptl_crystal_density_diffrn 1.480
_exptl_crystal_density_method 'not measured'
_exptl_crystal_description Plate
_exptl_crystal_F_000 1552
_exptl_crystal_size_max 0.30
_exptl_crystal_size_mid 0.12
_exptl_crystal_size_min 0.08
_refine_diff_density_max 1.261
_refine_diff_density_min -0.788
_refine_diff_density_rms 0.104
_refine_ls_extinction_method none
_refine_ls_goodness_of_fit_ref 0.895
_refine_ls_hydrogen_treatment mixed
_refine_ls_matrix_type full
_refine_ls_number_parameters 443
_refine_ls_number_reflns 7746
_refine_ls_number_restraints 0
_refine_ls_restrained_S_all 0.895
_refine_ls_R_factor_all 0.1014
_refine_ls_R_factor_gt 0.0485
_refine_ls_shift/su_max 0.020
_refine_ls_shift/su_mean 0.001
_refine_ls_structure_factor_coef Fsqd
_refine_ls_weighting_details 'calc w=1/[\s^2^(Fo^2^)+(0.0680P)^2^+0.0000P] where P=(Fo^2^+2Fc^2^)/3'
_refine_ls_weighting_scheme calc
_refine_ls_wR_factor_gt 0.1343
_refine_ls_wR_factor_ref 0.1487
_reflns_number_gt 3730
_reflns_number_total 7746
_reflns_threshold_expression >2sigma(I)
_cod_data_source_file ic020421c_1.cif
_cod_data_source_block '[Rh(L1c)2]Cl.4H2O,(2c.4H2O)'
_cod_depositor_comments
;
The following automatic conversions were performed:

'_symmetry_cell_setting' value 'Monoclinic' changed to 'monoclinic'
according to the built-in table from CIF Core dictionary named
'cif_core.dic' version 2.4.1 from 2010-06-29.

Automatic conversion script
Id: cif_fix_values 1646 2011-03-28 12:23:43Z adriana 
;
_cod_database_code 4319058

loop_
_symmetry_equiv_pos_as_xyz
'x, y, z'
'-x+1/2, y+1/2, -z+1/2'
'-x, -y, -z'
'x-1/2, -y-1/2, z-1/2'

loop_
_atom_site_label
_atom_site_type_symbol
_atom_site_fract_x
_atom_site_fract_y
_atom_site_fract_z
_atom_site_U_iso_or_equiv
_atom_site_adp_type
_atom_site_occupancy
_atom_site_symmetry_multiplicity
_atom_site_calc_flag
_atom_site_refinement_flags
_atom_site_disorder_assembly
_atom_site_disorder_group
Rh1 Rh 0.39709(3) 0.195096(16) 0.89389(3) 0.03899(14) Uani 1 1 d . . .
N1 N 0.4444(4) 0.3519(2) 1.0309(3) 0.0616(12) Uani 1 1 d . . .
N2 N 0.5061(3) 0.25989(16) 0.9738(3) 0.0386(9) Uani 1 1 d . . .
N3 N 0.5093(3) 0.19643(17) 0.8100(3) 0.0387(9) Uani 1 1 d . . .
N4 N 0.4972(3) 0.16132(18) 0.7312(3) 0.0476(10) Uani 1 1 d . . .
N5 N 0.3291(3) 0.13106(17) 0.7847(3) 0.0444(10) Uani 1 1 d . . .
C1 C 0.4110(6) 0.3816(3) 1.1049(5) 0.0786(19) Uani 1 1 d . . .
H1 H 0.3839 0.4208 1.0911 0.094 Uiso 1 1 calc R . .
C2 C 0.4144(6) 0.3576(3) 1.1994(5) 0.0785(19) Uani 1 1 d . . .
H2 H 0.3888 0.3799 1.2477 0.094 Uiso 1 1 calc R . .
C3 C 0.4556(5) 0.3011(3) 1.2220(4) 0.0686(16) Uani 1 1 d . . .
H3 H 0.4606 0.2843 1.2866 0.082 Uiso 1 1 calc R . .
C4 C 0.4898(4) 0.2691(2) 1.1475(4) 0.0536(14) Uani 1 1 d . . .
H4 H 0.5185 0.2301 1.1607 0.064 Uiso 1 1 calc R . .
C5 C 0.4810(4) 0.2957(2) 1.0530(4) 0.0408(11) Uani 1 1 d . . .
C6 C 0.5850(4) 0.2759(2) 0.9232(3) 0.0390(11) Uani 1 1 d . . .
C7 C 0.6647(4) 0.3249(2) 0.9495(4) 0.0465(12) Uani 1 1 d . . .
H7 H 0.6638 0.3494 1.0056 0.056 Uiso 1 1 calc R . .
C8 C 0.7409(4) 0.3362(2) 0.8946(4) 0.0577(14) Uani 1 1 d . . .
H8 H 0.7902 0.3693 0.9123 0.069 Uiso 1 1 calc R . .
C9 C 0.7492(5) 0.2993(3) 0.8101(4) 0.0622(15) Uani 1 1 d . . .
H9 H 0.8035 0.3083 0.7737 0.075 Uiso 1 1 calc R . .
C10 C 0.6780(4) 0.2513(3) 0.7831(4) 0.0525(14) Uani 1 1 d . . .
H10 H 0.6850 0.2259 0.7299 0.063 Uiso 1 1 calc R . .
C11 C 0.5930(4) 0.2401(2) 0.8361(4) 0.0404(11) Uani 1 1 d . . .
C12 C 0.3994(4) 0.1244(2) 0.7190(4) 0.0459(12) Uani 1 1 d . . .
C13 C 0.3732(5) 0.0809(2) 0.6415(4) 0.0575(15) Uani 1 1 d . . .
H13 H 0.4212 0.0763 0.5976 0.069 Uiso 1 1 calc R . .
C14 C 0.2790(5) 0.0453(2) 0.6296(4) 0.0661(17) Uani 1 1 d . . .
H14 H 0.2618 0.0160 0.5781 0.079 Uiso 1 1 calc R . .
C15 C 0.2075(5) 0.0530(3) 0.6951(5) 0.0702(17) Uani 1 1 d . . .
H15 H 0.1410 0.0294 0.6869 0.084 Uiso 1 1 calc R . .
C16 C 0.2357(4) 0.0955(2) 0.7719(4) 0.0535(14) Uani 1 1 d . . .
H16 H 0.1884 0.0998 0.8165 0.064 Uiso 1 1 calc R . .
N6 N 0.3081(4) 0.2688(2) 0.6494(3) 0.0555(11) Uani 1 1 d . . .
N7 N 0.2927(3) 0.26299(17) 0.8187(3) 0.0430(10) Uani 1 1 d . . .
N8 N 0.2847(3) 0.19615(18) 0.9769(3) 0.0420(9) Uani 1 1 d . . .
N9 N 0.2937(4) 0.1592(2) 1.0533(3) 0.0537(11) Uani 1 1 d . . .
N10 N 0.4618(4) 0.12900(18) 1.0012(3) 0.0485(11) Uani 1 1 d . . .
C17 C 0.3374(5) 0.2995(3) 0.5734(4) 0.0665(16) Uani 1 1 d . . .
H17 H 0.3308 0.2800 0.5107 0.080 Uiso 1 1 calc R . .
C18 C 0.3758(5) 0.3571(3) 0.5833(5) 0.0719(18) Uani 1 1 d . . .
H18 H 0.3957 0.3766 0.5291 0.086 Uiso 1 1 calc R . .
C19 C 0.3846(5) 0.3861(3) 0.6765(5) 0.0781(19) Uani 1 1 d . . .
H19 H 0.4107 0.4257 0.6861 0.094 Uiso 1 1 calc R . .
C20 C 0.3544(5) 0.3558(2) 0.7543(4) 0.0585(15) Uani 1 1 d . . .
H20 H 0.3589 0.3748 0.8172 0.070 Uiso 1 1 calc R . .
C21 C 0.3178(4) 0.2979(2) 0.7386(4) 0.0407(11) Uani 1 1 d . . .
C22 C 0.2146(4) 0.2789(2) 0.8690(4) 0.0453(12) Uani 1 1 d . . .
C23 C 0.1394(4) 0.3303(2) 0.8460(4) 0.0554(14) Uani 1 1 d . . .
H23 H 0.1435 0.3562 0.7925 0.066 Uiso 1 1 calc R . .
C24 C 0.0624(5) 0.3415(3) 0.9017(5) 0.0704(17) Uani 1 1 d . . .
H24 H 0.0157 0.3758 0.8871 0.084 Uiso 1 1 calc R . .
C25 C 0.0510(5) 0.3013(3) 0.9838(5) 0.0753(19) Uani 1 1 d . . .
H25 H -0.0042 0.3094 1.0197 0.090 Uiso 1 1 calc R . .
C26 C 0.1201(4) 0.2524(3) 1.0082(4) 0.0623(16) Uani 1 1 d . . .
H26 H 0.1126 0.2266 1.0607 0.075 Uiso 1 1 calc R . .
C27 C 0.2044(4) 0.2405(2) 0.9533(4) 0.0468(13) Uani 1 1 d . . .
C28 C 0.3893(5) 0.1212(2) 1.0645(4) 0.0539(14) Uani 1 1 d . . .
C29 C 0.4146(6) 0.0778(3) 1.1421(4) 0.0694(17) Uani 1 1 d . . .
H29 H 0.3655 0.0722 1.1848 0.083 Uiso 1 1 calc R . .
C30 C 0.5122(7) 0.0435(3) 1.1547(5) 0.081(2) Uani 1 1 d . . .
H30 H 0.5304 0.0146 1.2069 0.097 Uiso 1 1 calc R . .
C31 C 0.5844(5) 0.0512(3) 1.0908(5) 0.0744(19) Uani 1 1 d . . .
H31 H 0.6507 0.0274 1.0991 0.089 Uiso 1 1 calc R . .
C32 C 0.5575(5) 0.0942(2) 1.0149(4) 0.0591(15) Uani 1 1 d . . .
H32 H 0.6064 0.0995 0.9720 0.071 Uiso 1 1 calc R . .
Cl1 Cl 0.5960(2) 0.98554(15) 0.6029(2) 0.1758(12) Uani 1 1 d . . .
O1 O 0.5048(4) 0.45757(19) 0.9260(3) 0.1010(15) Uani 1 1 d . . .
O2 O 0.6486(5) 0.4796(3) 0.7956(6) 0.187(3) Uani 1 1 d . . .
O3 O 0.7035(6) 0.0682(3) 0.8287(5) 0.183(3) Uani 1 1 d . . .
O4 O 0.397(3) 0.5452(10) 0.551(3) 0.210(15) Uani 0.38(2) 1 d P . .
O4A O 0.533(2) 0.5288(7) 0.6007(5) 0.235(15) Uani 0.62(2) 1 d P . .

loop_
_atom_site_aniso_label
_atom_site_aniso_U_11
_atom_site_aniso_U_22
_atom_site_aniso_U_33
_atom_site_aniso_U_23
_atom_site_aniso_U_13
_atom_site_aniso_U_12
Rh1 0.0434(2) 0.0396(2) 0.0338(2) 0.00009(19) 0.01021(16) -0.0010(2)
N1 0.083(3) 0.047(3) 0.060(3) -0.002(2) 0.028(3) 0.010(2)
N2 0.042(2) 0.039(2) 0.036(2) -0.0041(18) 0.0122(19) -0.0018(18)
N3 0.043(2) 0.039(2) 0.031(2) 0.0018(19) 0.0069(17) 0.004(2)
N4 0.055(3) 0.049(3) 0.039(2) -0.008(2) 0.013(2) 0.008(2)
N5 0.052(3) 0.038(2) 0.039(2) -0.0002(18) 0.004(2) -0.0003(19)
C1 0.106(5) 0.056(4) 0.079(5) -0.013(4) 0.036(4) 0.015(4)
C2 0.098(5) 0.081(5) 0.070(5) -0.030(4) 0.045(4) -0.004(4)
C3 0.078(4) 0.086(5) 0.048(4) -0.006(3) 0.028(3) -0.009(4)
C4 0.062(3) 0.060(4) 0.039(3) 0.000(3) 0.013(3) 0.003(3)
C5 0.037(3) 0.050(3) 0.037(3) -0.007(2) 0.013(2) -0.007(2)
C6 0.040(3) 0.040(3) 0.035(3) 0.005(2) 0.007(2) 0.003(2)
C7 0.044(3) 0.047(3) 0.048(3) -0.004(2) 0.011(2) -0.001(2)
C8 0.044(3) 0.055(4) 0.074(4) 0.005(3) 0.015(3) -0.008(3)
C9 0.050(3) 0.082(4) 0.061(4) 0.005(3) 0.026(3) -0.011(3)
C10 0.047(3) 0.070(4) 0.046(3) 0.000(3) 0.021(3) -0.002(3)
C11 0.041(3) 0.044(3) 0.037(3) 0.003(2) 0.012(2) 0.004(2)
C12 0.056(3) 0.039(3) 0.036(3) -0.001(2) 0.003(2) 0.011(2)
C13 0.075(4) 0.047(3) 0.043(3) -0.008(3) 0.004(3) 0.011(3)
C14 0.082(4) 0.047(4) 0.053(4) -0.010(3) -0.009(3) 0.002(3)
C15 0.072(4) 0.053(4) 0.069(4) -0.005(3) -0.009(3) -0.013(3)
C16 0.048(3) 0.056(4) 0.051(3) 0.000(3) 0.004(3) -0.009(3)
N6 0.059(3) 0.064(3) 0.045(3) 0.002(2) 0.016(2) -0.005(2)
N7 0.042(2) 0.053(3) 0.034(2) 0.001(2) 0.0122(19) 0.004(2)
N8 0.045(2) 0.044(2) 0.037(2) 0.000(2) 0.0103(18) -0.008(2)
N9 0.063(3) 0.059(3) 0.040(3) 0.009(2) 0.016(2) -0.011(2)
N10 0.056(3) 0.045(3) 0.040(3) 0.0017(19) 0.006(2) -0.004(2)
C17 0.068(4) 0.090(5) 0.044(3) 0.000(3) 0.020(3) -0.007(4)
C18 0.082(4) 0.078(5) 0.062(4) 0.020(4) 0.030(3) -0.007(4)
C19 0.089(5) 0.057(4) 0.087(5) 0.014(4) 0.023(4) -0.016(3)
C20 0.078(4) 0.054(4) 0.043(3) -0.003(3) 0.015(3) -0.009(3)
C21 0.039(3) 0.046(3) 0.035(3) 0.005(2) 0.007(2) 0.005(2)
C22 0.040(3) 0.053(3) 0.040(3) -0.004(2) 0.006(2) 0.001(2)
C23 0.051(3) 0.061(4) 0.053(3) 0.001(3) 0.013(3) 0.013(3)
C24 0.058(4) 0.085(5) 0.067(4) -0.007(4) 0.015(3) 0.020(3)
C25 0.055(4) 0.118(6) 0.060(4) -0.015(4) 0.027(3) 0.014(4)
C26 0.051(3) 0.093(5) 0.047(3) -0.001(3) 0.020(3) 0.001(3)
C27 0.040(3) 0.063(4) 0.038(3) -0.007(3) 0.010(2) -0.003(3)
C28 0.062(4) 0.054(4) 0.041(3) 0.005(3) 0.007(3) -0.015(3)
C29 0.084(5) 0.064(4) 0.054(4) 0.019(3) 0.009(3) -0.008(4)
C30 0.114(6) 0.051(4) 0.060(4) 0.021(3) -0.006(4) -0.012(4)
C31 0.084(5) 0.043(4) 0.079(5) 0.017(3) -0.007(4) 0.010(3)
C32 0.063(4) 0.051(4) 0.057(4) 0.002(3) 0.005(3) 0.002(3)
Cl1 0.181(3) 0.177(3) 0.177(3) -0.006(2) 0.062(2) 0.036(2)
O1 0.123(4) 0.072(3) 0.094(3) 0.000(3) 0.004(3) 0.015(3)
O2 0.139(5) 0.094(5) 0.323(9) -0.030(5) 0.054(6) 0.003(4)
O3 0.210(7) 0.160(6) 0.213(7) 0.003(6) 0.116(6) -0.023(6)
O4 0.32(3) 0.188(19) 0.20(3) 0.052(17) 0.19(3) 0.13(2)
O4A 0.51(3) 0.140(12) 0.029(5) -0.006(5) 0.032(9) -0.211(17)

loop_
_atom_type_symbol
_atom_type_description
_atom_type_scat_dispersion_real
_atom_type_scat_dispersion_imag
_atom_type_scat_source
C C 0.0033 0.0016 'International Tables Vol C Tables 4.2.6.8 and 6.1.1.4'
H H 0.0000 0.0000 'International Tables Vol C Tables 4.2.6.8 and 6.1.1.4'
N N 0.0061 0.0033 'International Tables Vol C Tables 4.2.6.8 and 6.1.1.4'
Cl Cl 0.1484 0.1585 'International Tables Vol C Tables 4.2.6.8 and 6.1.1.4'
Rh Rh -1.1178 0.9187 'International Tables Vol C Tables 4.2.6.8 and 6.1.1.4'
O O 0.0106 0.0060 'International Tables Vol C Tables 4.2.6.8 and 6.1.1.4'

loop_
_geom_angle_atom_site_label_1
_geom_angle_atom_site_label_2
_geom_angle_atom_site_label_3
_geom_angle
_geom_angle_site_symmetry_1
_geom_angle_site_symmetry_3
_geom_angle_publ_flag
N8 Rh1 N3 178.43(16) . . ?
N8 Rh1 N2 97.38(15) . . ?
N3 Rh1 N2 81.69(15) . . ?
N8 Rh1 N7 81.60(16) . . ?
N3 Rh1 N7 97.08(15) . . ?
N2 Rh1 N7 87.31(15) . . ?
N8 Rh1 N5 102.50(16) . . ?
N3 Rh1 N5 78.42(16) . . ?
N2 Rh1 N5 160.11(16) . . ?
N7 Rh1 N5 95.21(15) . . ?
N8 Rh1 N10 78.13(17) . . ?
N3 Rh1 N10 103.17(16) . . ?
N2 Rh1 N10 94.15(15) . . ?
N7 Rh1 N10 159.70(16) . . ?
N5 Rh1 N10 90.27(15) . . ?
C5 N1 C1 116.3(5) . . ?
C6 N2 C5 123.0(4) . . ?
C6 N2 Rh1 110.7(3) . . ?
C5 N2 Rh1 123.7(3) . . ?
N4 N3 C11 123.4(4) . . ?
N4 N3 Rh1 121.2(3) . . ?
C11 N3 Rh1 115.2(3) . . ?
N3 N4 C12 110.8(4) . . ?
C16 N5 C12 118.9(4) . . ?
C16 N5 Rh1 131.1(4) . . ?
C12 N5 Rh1 110.0(3) . . ?
N1 C1 C2 123.8(6) . . ?
C3 C2 C1 119.2(6) . . ?
C2 C3 C4 118.6(6) . . ?
C5 C4 C3 118.9(5) . . ?
N1 C5 C4 123.2(5) . . ?
N1 C5 N2 118.8(4) . . ?
C4 C5 N2 117.9(5) . . ?
N2 C6 C7 125.8(4) . . ?
N2 C6 C11 118.3(4) . . ?
C7 C6 C11 115.9(4) . . ?
C8 C7 C6 120.8(5) . . ?
C7 C8 C9 122.3(5) . . ?
C10 C9 C8 119.6(5) . . ?
C9 C10 C11 119.3(5) . . ?
N3 C11 C10 124.8(4) . . ?
N3 C11 C6 113.3(4) . . ?
C10 C11 C6 121.9(5) . . ?
N5 C12 C13 120.1(5) . . ?
N5 C12 N4 119.5(4) . . ?
C13 C12 N4 120.4(5) . . ?
C14 C13 C12 120.4(6) . . ?
C13 C14 C15 119.2(5) . . ?
C16 C15 C14 119.5(6) . . ?
N5 C16 C15 122.0(5) . . ?
C21 N6 C17 117.0(5) . . ?
C22 N7 C21 123.7(4) . . ?
C22 N7 Rh1 111.1(3) . . ?
C21 N7 Rh1 123.6(3) . . ?
N9 N8 C27 123.3(4) . . ?
N9 N8 Rh1 121.3(3) . . ?
C27 N8 Rh1 115.1(3) . . ?
N8 N9 C28 111.1(4) . . ?
C32 N10 C28 119.4(5) . . ?
C32 N10 Rh1 130.4(4) . . ?
C28 N10 Rh1 110.1(3) . . ?
N6 C17 C18 123.7(5) . . ?
C17 C18 C19 117.9(5) . . ?
C20 C19 C18 119.3(6) . . ?
C21 C20 C19 119.1(5) . . ?
N6 C21 C20 123.0(5) . . ?
N6 C21 N7 115.3(4) . . ?
C20 C21 N7 121.7(4) . . ?
N7 C22 C23 125.6(5) . . ?
N7 C22 C27 117.1(4) . . ?
C23 C22 C27 117.3(5) . . ?
C24 C23 C22 120.3(5) . . ?
C23 C24 C25 121.5(5) . . ?
C26 C25 C24 120.2(5) . . ?
C25 C26 C27 119.6(5) . . ?
N8 C27 C26 124.7(5) . . ?
N8 C27 C22 114.2(4) . . ?
C26 C27 C22 121.0(5) . . ?
N10 C28 C29 120.4(5) . . ?
N10 C28 N9 119.2(5) . . ?
C29 C28 N9 120.4(5) . . ?
C30 C29 C28 119.0(6) . . ?
C29 C30 C31 120.5(6) . . ?
C32 C31 C30 119.3(6) . . ?
N10 C32 C31 121.4(6) . . ?

loop_
_geom_bond_atom_site_label_1
_geom_bond_atom_site_label_2
_geom_bond_distance
_geom_bond_site_symmetry_2
_geom_bond_publ_flag
Rh1 N8 1.958(4) . ?
Rh1 N3 1.965(4) . ?
Rh1 N2 2.036(4) . ?
Rh1 N7 2.037(4) . ?
Rh1 N5 2.043(4) . ?
Rh1 N10 2.053(4) . ?
N1 C5 1.329(6) . ?
N1 C1 1.338(7) . ?
N2 C6 1.346(5) . ?
N2 C5 1.421(5) . ?
N3 N4 1.288(5) . ?
N3 C11 1.366(6) . ?
N4 C12 1.397(6) . ?
N5 C16 1.335(6) . ?
N5 C12 1.377(6) . ?
C1 C2 1.365(8) . ?
C2 C3 1.350(8) . ?
C3 C4 1.374(7) . ?
C4 C5 1.375(6) . ?
C6 C7 1.425(6) . ?
C6 C11 1.436(6) . ?
C7 C8 1.336(6) . ?
C8 C9 1.422(7) . ?
C9 C10 1.348(7) . ?
C10 C11 1.406(6) . ?
C12 C13 1.391(6) . ?
C13 C14 1.345(7) . ?
C14 C15 1.388(8) . ?
C15 C16 1.370(7) . ?
N6 C21 1.337(6) . ?
N6 C17 1.347(6) . ?
N7 C22 1.335(6) . ?
N7 C21 1.419(6) . ?
N8 N9 1.293(5) . ?
N8 C27 1.348(6) . ?
N9 C28 1.393(7) . ?
N10 C32 1.347(6) . ?
N10 C28 1.374(6) . ?
C17 C18 1.353(8) . ?
C18 C19 1.384(8) . ?
C19 C20 1.368(7) . ?
C20 C21 1.356(6) . ?
C22 C23 1.432(6) . ?
C22 C27 1.447(6) . ?
C23 C24 1.353(7) . ?
C24 C25 1.451(8) . ?
C25 C26 1.349(8) . ?
C26 C27 1.420(6) . ?
C28 C29 1.390(7) . ?
C29 C30 1.361(8) . ?
C30 C31 1.378(8) . ?
C31 C32 1.367(7) . ?
O4 O4A 1.61(2) . ?
